data_7216015
loop_
_publ_author_name
'Spencer, Elinor C.'
'Howard, Judith A. K.'
'Baruah, Pranjal K.'
'Sanjayan, Gangadhar J.'

_publ_section_title
;
 The solid-state behaviour of
 4,6-dioxo-5,5-diethylenepyrimidine-2-isobutylurea
;
_journal_issue 6
_journal_name_full CrystEngComm
_journal_page_first 468
_journal_paper_doi 10.1039/b603252d
_journal_volume 8
_journal_year 2006
_chemical_formula_moiety 'C15 H21 N4 O3'
_chemical_formula_sum 'C15 H21 N4 O3'
_chemical_formula_weight 305.36
_chemical_melting_point ?
_chemical_name_common 4,6-Dioxo-5,5-diethylenepyrimidine-2-isobutylurea
_chemical_name_systematic
;
4,6-Dioxo-5,5-diethylenepyrimidine-2-isobutylurea
;
_space_group_IT_number 15
_symmetry_cell_setting monoclinic
_symmetry_space_group_name_Hall '-C 2yc'
_symmetry_space_group_name_H-M 'C 1 2/c 1'
_atom_sites_solution_hydrogens mixed
_atom_sites_solution_primary direct
_atom_sites_solution_secondary difmap
_audit_creation_method SHELXL-97
_cell_angle_alpha 90.00
_cell_angle_beta 116.676(3)
_cell_angle_gamma 90.00
_cell_formula_units_Z 8
_cell_length_a 23.862(2)
_cell_length_b 13.2641(11)
_cell_length_c 12.2213(10)
_cell_measurement_reflns_used 2429
_cell_measurement_temperature 298(2)
_cell_measurement_theta_max 22.672
_cell_measurement_theta_min 2.274
_cell_volume 3456.4(5)
_computing_cell_refinement 'Bruker SMART 1998'
_computing_data_collection 'Bruker SMART 1998'
_computing_data_reduction 'Bruker SAINT 1998'
_computing_molecular_graphics 'Bruker SHELXTL'
_computing_publication_material 'Bruker SHELXTL'
_computing_structure_refinement 'Bruker SHELXTL'
_computing_structure_solution 'Bruker SHELXTL'
_diffrn_ambient_temperature 298(2)
_diffrn_detector_area_resol_mean 8
_diffrn_measured_fraction_theta_full 0.998
_diffrn_measured_fraction_theta_max 0.998
_diffrn_measurement_device_type 'Bruker SMART CCD 6K area detector'
_diffrn_measurement_method \w
_diffrn_radiation_monochromator graphite
_diffrn_radiation_source 'fine-focus sealed tube'
_diffrn_radiation_type MoK\a
_diffrn_radiation_wavelength 0.71073
_diffrn_reflns_av_R_equivalents 0.0342
_diffrn_reflns_av_sigmaI/netI 0.0372
_diffrn_reflns_limit_h_max 28
_diffrn_reflns_limit_h_min -28
_diffrn_reflns_limit_k_max 15
_diffrn_reflns_limit_k_min -15
_diffrn_reflns_limit_l_max 14
_diffrn_reflns_limit_l_min -10
_diffrn_reflns_number 9198
_diffrn_reflns_theta_full 25.00
_diffrn_reflns_theta_max 25.00
_diffrn_reflns_theta_min 1.81
_diffrn_standards_decay_% 0
_diffrn_standards_interval_count 0
_diffrn_standards_interval_time 0
_diffrn_standards_number 0
_exptl_absorpt_coefficient_mu 0.084
_exptl_absorpt_correction_T_max 1
_exptl_absorpt_correction_T_min 0.860661
_exptl_absorpt_correction_type multi-scan
_exptl_absorpt_process_details
;
SADABS (Sheldrick, G. M. (1998)).
Program for Absorption Correction.
University of G\"ottingen, Germany.
;
_exptl_crystal_colour Colourless
_exptl_crystal_density_diffrn 1.174
_exptl_crystal_density_meas ?
_exptl_crystal_density_method 'not measured'
_exptl_crystal_description Block
_exptl_crystal_F_000 1304
_exptl_crystal_size_max 0.41
_exptl_crystal_size_mid 0.40
_exptl_crystal_size_min 0.39
_refine_diff_density_max 0.471
_refine_diff_density_min -0.232
_refine_diff_density_rms 0.055
_refine_ls_extinction_coef 'not refined'
_refine_ls_extinction_method none
_refine_ls_goodness_of_fit_ref 1.043
_refine_ls_hydrogen_treatment mixed
_refine_ls_matrix_type full
_refine_ls_number_parameters 210
_refine_ls_number_reflns 3033
_refine_ls_number_restraints 0
_refine_ls_restrained_S_all 1.043
_refine_ls_R_factor_all 0.1386
_refine_ls_R_factor_gt 0.0940
_refine_ls_shift/su_max 0.002
_refine_ls_shift/su_mean 0.000
_refine_ls_structure_factor_coef Fsqd
_refine_ls_weighting_details 'calc w=1/[\s^2^(Fo^2^)+(0.1762P)^2^+2.9873P] where P=(Fo^2^+2Fc^2^)/3'
_refine_ls_weighting_scheme calc
_refine_ls_wR_factor_gt 0.2791
_refine_ls_wR_factor_ref 0.3113
_reflns_number_gt 1832
_reflns_number_total 3033
_reflns_threshold_expression >2sigma(I)
_cod_duplicate_entry 7203368
_cod_data_source_file b603252d.cif
_cod_data_source_block alpha_form
_cod_depositor_comments
;
The following automatic conversions were performed:

'_chemical_melting_point' value 'not measured' was changed to '?' -
the value is undefined or not given.

'_symmetry_cell_setting' value
'Monoclinic' changed to 'monoclinic' according to
/usr/data/users/saulius/automatic-downloads/retrospective/RSC/lib/dictionaries/cif_core.dic
dictionary named 'cif_core.dic' version 2.4.2 from 2011-04-26.

Automatic conversion script
Id: cif_fix_values 2281 2013-09-26 08:29:07Z andrius 

The following automatic conversions were performed:

'_exptl_crystal_density_meas' value 'not measured' was changed to '?'
- the value is perceived as not measured.

Automatic conversion script
Id: cif_fix_values 3008 2015-01-20 13:52:24Z robertas 
;
_cod_original_sg_symbol_H-M C2/c
_cod_database_code 7216015

loop_
_symmetry_equiv_pos_as_xyz
'x, y, z'
'-x, y, -z+1/2'
'x+1/2, y+1/2, z'
'-x+1/2, y+1/2, -z+1/2'
'-x, -y, -z'
'x, -y, z-1/2'
'-x+1/2, -y+1/2, -z'
'x+1/2, -y+1/2, z-1/2'

loop_
_atom_site_label
_atom_site_type_symbol
_atom_site_fract_x
_atom_site_fract_y
_atom_site_fract_z
_atom_site_U_iso_or_equiv
_atom_site_adp_type
_atom_site_occupancy
_atom_site_symmetry_multiplicity
_atom_site_calc_flag
_atom_site_refinement_flags
_atom_site_disorder_assembly
_atom_site_disorder_group
C1 C 0.7995(5) -0.1208(8) -0.0324(11) 0.192(4) Uani 1 1 d . . .
H1A H 0.7718 -0.1266 -0.1151 0.230 Uiso 1 1 calc R . .
H1B H 0.7886 -0.1465 0.0263 0.230 Uiso 1 1 calc R . .
C2 C 0.8529(4) -0.0774(6) 0.0008(8) 0.136(2) Uani 1 1 d . . .
H2 H 0.8789 -0.0735 0.0846 0.164 Uiso 1 1 calc R . .
C3 C 0.8759(3) -0.0349(4) -0.0776(5) 0.1034(19) Uani 1 1 d . . .
H3A H 0.8468 -0.0507 -0.1617 0.124 Uiso 1 1 calc R . .
H3B H 0.9156 -0.0665 -0.0604 0.124 Uiso 1 1 calc R . .
C4 C 0.88549(19) 0.0811(3) -0.0657(4) 0.0734(12) Uani 1 1 d . C .
C5 C 0.9155(3) 0.1133(6) -0.1487(6) 0.117(2) Uani 1 1 d . . .
H5A H 0.9531 0.0739 -0.1281 0.140 Uiso 1 1 calc R . .
H5B H 0.8865 0.0993 -0.2334 0.140 Uiso 1 1 calc R . .
C6 C 0.9317(7) 0.2220(11) -0.1353(14) 0.218(7) Uani 1 1 d . . .
H6 H 0.9448 0.2423 -0.0547 0.261 Uiso 1 1 calc R . .
C7 C 0.9328(9) 0.2786(15) -0.1849(15) 0.296(10) Uani 1 1 d . . .
H7A H 0.9209 0.2696 -0.2678 0.356 Uiso 1 1 calc R . .
H7B H 0.9458 0.3417 -0.1492 0.356 Uiso 1 1 calc R . .
C8 C 0.82237(18) 0.1315(4) -0.1071(4) 0.0728(12) Uani 1 1 d . . .
C9 C 0.93034(17) 0.1058(3) 0.0647(4) 0.0710(12) Uani 1 1 d . . .
C10 C 0.84820(15) 0.1976(3) 0.0831(3) 0.0531(9) Uani 1 1 d . . .
C11 C 0.87218(19) 0.2865(3) 0.2763(4) 0.0682(11) Uani 1 1 d . . .
C12 C 0.8785(3) 0.3800(5) 0.4522(5) 0.128(3) Uani 1 1 d . . .
H12A H 0.9184 0.3454 0.4935 0.154 Uiso 1 1 calc R A 1
H12B H 0.8547 0.3667 0.4974 0.154 Uiso 1 1 calc R A 1
C13A C 0.8899(6) 0.4911(9) 0.4527(11) 0.096(4) Uiso 0.58(3) 1 d P B 1
C13B C 0.8733(9) 0.4786(12) 0.4790(16) 0.094(6) Uiso 0.42(3) 1 d P B 2
C14A C 0.8314(8) 0.5519(12) 0.3952(16) 0.135(6) Uiso 0.58(3) 1 d P B 1
H14A H 0.8032 0.5311 0.4272 0.202 Uiso 0.58(3) 1 calc PR B 1
H14B H 0.8120 0.5419 0.3081 0.202 Uiso 0.58(3) 1 calc PR B 1
H14C H 0.8414 0.6220 0.4131 0.202 Uiso 0.58(3) 1 calc PR B 1
C14B C 0.8139(9) 0.5321(15) 0.434(2) 0.125(7) Uiso 0.42(3) 1 d P B 2
H14D H 0.7886 0.5156 0.3493 0.188 Uiso 0.42(3) 1 calc PR B 2
H14E H 0.8216 0.6034 0.4418 0.188 Uiso 0.42(3) 1 calc PR B 2
H14F H 0.7924 0.5127 0.4807 0.188 Uiso 0.42(3) 1 calc PR B 2
C15 C 0.9248(4) 0.5237(7) 0.5916(7) 0.174(4) Uani 1 1 d . . .
H15A H 0.9647 0.4911 0.6412 0.261 Uiso 1 1 d R B .
H15B H 0.9294 0.5948 0.6120 0.261 Uiso 1 1 d R . .
H15C H 0.8940 0.4959 0.6147 0.261 Uiso 1 1 d R . .
N1 N 0.80510(13) 0.1834(2) -0.0302(3) 0.0602(9) Uani 1 1 d . C .
N2 N 0.90735(14) 0.1607(3) 0.1316(3) 0.0667(10) Uani 1 1 d . C .
H2N H 0.933(2) 0.171(3) 0.209(4) 0.080 Uiso 1 1 d . . .
N3 N 0.83177(14) 0.2523(2) 0.1570(3) 0.0597(9) Uani 1 1 d . C .
H3N H 0.7992(19) 0.268(3) 0.124(4) 0.072 Uiso 1 1 d . . .
N4 N 0.84412(19) 0.3403(3) 0.3272(3) 0.0917(14) Uani 1 1 d . B .
H4N H 0.809(3) 0.341(5) 0.292(5) 0.110 Uiso 1 1 d . . .
O1A O 0.7898(3) 0.1405(7) -0.2194(5) 0.061(3) Uiso 0.54(2) 1 d P C 1
O1B O 0.7778(4) 0.1008(10) -0.2098(6) 0.067(3) Uiso 0.46(2) 1 d P C 2
O2A O 0.9870(2) 0.0914(7) 0.1062(5) 0.066(2) Uiso 0.61(3) 1 d P C 1
O2B O 0.9802(4) 0.0539(13) 0.1263(9) 0.073(4) Uiso 0.39(3) 1 d P C 2
O3 O 0.92814(13) 0.2662(3) 0.3247(3) 0.0908(11) Uani 1 1 d . C .

loop_
_atom_site_aniso_label
_atom_site_aniso_U_11
_atom_site_aniso_U_22
_atom_site_aniso_U_33
_atom_site_aniso_U_23
_atom_site_aniso_U_13
_atom_site_aniso_U_12
C1 0.199(9) 0.164(9) 0.225(11) 0.026(8) 0.108(9) 0.007(8)
C2 0.168(7) 0.114(5) 0.127(6) 0.006(4) 0.066(6) -0.005(5)
C3 0.100(4) 0.106(4) 0.082(3) -0.017(3) 0.020(3) 0.034(3)
C4 0.071(2) 0.085(3) 0.063(2) -0.004(2) 0.029(2) 0.026(2)
C5 0.127(5) 0.143(6) 0.110(4) 0.027(4) 0.080(4) 0.061(4)
C6 0.298(14) 0.202(13) 0.276(14) 0.107(11) 0.240(13) 0.084(11)
C7 0.47(3) 0.252(18) 0.245(17) -0.078(14) 0.229(19) -0.122(18)
C8 0.063(2) 0.096(3) 0.048(2) -0.004(2) 0.0147(18) 0.026(2)
C9 0.047(2) 0.091(3) 0.073(3) -0.002(2) 0.0247(19) 0.0226(19)
C10 0.0489(19) 0.057(2) 0.051(2) 0.0025(15) 0.0197(17) 0.0105(16)
C11 0.064(2) 0.068(2) 0.055(2) -0.0019(18) 0.0106(19) 0.0172(19)
C12 0.150(5) 0.130(5) 0.060(3) -0.023(3) 0.008(3) 0.061(4)
C15 0.178(7) 0.165(7) 0.112(5) -0.057(5) 0.006(5) -0.003(6)
N1 0.0563(17) 0.071(2) 0.0492(18) -0.0041(14) 0.0199(15) 0.0196(14)
N2 0.0482(17) 0.083(2) 0.061(2) -0.0087(16) 0.0169(15) 0.0183(15)
N3 0.0491(17) 0.073(2) 0.0480(18) -0.0037(14) 0.0141(14) 0.0175(15)
N4 0.084(2) 0.111(3) 0.057(2) -0.023(2) 0.011(2) 0.037(2)
O3 0.0654(19) 0.113(3) 0.0660(19) -0.0192(16) 0.0047(15) 0.0224(16)

loop_
_atom_type_symbol
_atom_type_description
_atom_type_scat_dispersion_real
_atom_type_scat_dispersion_imag
_atom_type_scat_source
C C 0.0033 0.0016 'International Tables Vol C Tables 4.2.6.8 and 6.1.1.4'
H H 0.0000 0.0000 'International Tables Vol C Tables 4.2.6.8 and 6.1.1.4'
N N 0.0061 0.0033 'International Tables Vol C Tables 4.2.6.8 and 6.1.1.4'
O O 0.0106 0.0060 'International Tables Vol C Tables 4.2.6.8 and 6.1.1.4'

loop_
_geom_angle_atom_site_label_1
_geom_angle_atom_site_label_2
_geom_angle_atom_site_label_3
_geom_angle
C2 C1 H1A 120.0
C2 C1 H1B 120.0
H1A C1 H1B 120.0
C1 C2 C3 126.4(9)
C1 C2 H2 116.8
C3 C2 H2 116.8
C2 C3 C4 114.6(5)
C2 C3 H3A 108.6
C4 C3 H3A 108.6
C2 C3 H3B 108.6
C4 C3 H3B 108.6
H3A C3 H3B 107.6
C9 C4 C8 112.7(3)
C9 C4 C5 108.5(4)
C8 C4 C5 110.1(4)
C9 C4 C3 108.7(4)
C8 C4 C3 108.9(4)
C5 C4 C3 107.8(4)
C6 C5 C4 111.8(6)
C6 C5 H5A 109.3
C4 C5 H5A 109.3
C6 C5 H5B 109.3
C4 C5 H5B 109.3
H5A C5 H5B 107.9
C7 C6 C5 139.5(19)
C7 C6 H6 110.2
C5 C6 H6 110.2
C6 C7 H7A 120.0
C6 C7 H7B 120.0
H7A C7 H7B 120.0
O1A C8 O1B 28.9(3)
O1A C8 N1 118.6(4)
O1B C8 N1 117.0(4)
O1A C8 C4 116.5(4)
O1B C8 C4 116.5(4)
N1 C8 C4 123.7(3)
O2A C9 O2B 27.9(5)
O2A C9 N2 119.7(4)
O2B C9 N2 116.5(5)
O2A C9 C4 122.1(4)
O2B C9 C4 122.3(5)
N2 C9 C4 117.4(3)
N1 C10 N3 117.2(3)
N1 C10 N2 125.3(3)
N3 C10 N2 117.5(3)
O3 C11 N4 124.8(4)
O3 C11 N3 121.2(4)
N4 C11 N3 114.0(3)
C13B C12 N4 121.6(8)
C13B C12 C13A 25.1(8)
N4 C12 C13A 111.9(6)
C13B C12 H12A 120.2
N4 C12 H12A 109.2
C13A C12 H12A 109.2
C13B C12 H12B 84.2
N4 C12 H12B 109.2
C13A C12 H12B 109.2
H12A C12 H12B 107.9
C14A C13A C12 113.7(10)
C14A C13A C15 106.9(10)
C12 C13A C15 106.3(9)
C12 C13B C14B 123.7(14)
C12 C13B C15 118.4(11)
C14B C13B C15 114.4(13)
C12 C13B H15C 112.7
C14B C13B H15C 97.2
C15 C13B H15C 37.5
C13B C14B H14D 109.5
C13B C14B H14E 109.5
H14D C14B H14E 109.5
C13B C14B H14F 109.5
H14D C14B H14F 109.5
H14E C14B H14F 109.5
C13B C15 C13A 23.6(7)
C13B C15 H15A 124.6
C13A C15 H15A 116.5
C13B C15 H15B 125.2
C13A C15 H15B 119.2
H15A C15 H15B 107.9
C13B C15 H15C 72.5
C13A C15 H15C 96.1
H15A C15 H15C 107.9
H15B C15 H15C 107.8
C10 N1 C8 117.4(3)
C10 N2 C9 123.1(3)
C10 N2 H2N 120(3)
C9 N2 H2N 117(3)
C10 N3 C11 126.5(3)
C10 N3 H3N 110(4)
C11 N3 H3N 123(4)
C11 N4 C12 121.5(4)
C11 N4 H4N 114(5)
C12 N4 H4N 124(5)

loop_
_geom_bond_atom_site_label_1
_geom_bond_atom_site_label_2
_geom_bond_distance
C1 C2 1.286(11)
C1 H1A 0.9300
C1 H1B 0.9300
C2 C3 1.419(9)
C2 H2 0.9300
C3 C4 1.552(7)
C3 H3A 0.9700
C3 H3B 0.9700
C4 C9 1.504(6)
C4 C8 1.513(5)
C4 C5 1.541(7)
C5 C6 1.483(16)
C5 H5A 0.9700
C5 H5B 0.9700
C6 C7 0.972(17)
C6 H6 0.9300
C7 H7A 0.9300
C7 H7B 0.9300
C8 O1A 1.243(6)
C8 O1B 1.295(8)
C8 N1 1.369(5)
C9 O2A 1.227(6)
C9 O2B 1.286(11)
C9 N2 1.378(5)
C10 N1 1.316(4)
C10 N3 1.347(5)
C10 N2 1.354(4)
C11 O3 1.223(5)
C11 N4 1.310(5)
C11 N3 1.414(5)
C12 C13B 1.367(16)
C12 N4 1.470(6)
C12 C13A 1.498(14)
C12 H12A 0.9700
C12 H12B 0.9700
C13A C14A 1.487(17)
C13A C15 1.578(13)
C13B C14B 1.45(2)
C13B C15 1.497(15)
C13B H15C 1.5196
C14A H14A 0.9600
C14A H14B 0.9600
C14A H14C 0.9600
C14B H14D 0.9600
C14B H14E 0.9600
C14B H14F 0.9600
C15 H15A 0.9698
C15 H15B 0.9700
C15 H15C 0.9702
N2 H2N 0.88(4)
N3 H3N 0.73(4)
N4 H4N 0.75(5)

loop_
_geom_torsion_atom_site_label_1
_geom_torsion_atom_site_label_2
_geom_torsion_atom_site_label_3
_geom_torsion_atom_site_label_4
_geom_torsion
C1 C2 C3 C4 115.0(9)
C2 C3 C4 C9 58.0(6)
C2 C3 C4 C8 -65.1(6)
C2 C3 C4 C5 175.5(5)
C9 C4 C5 C6 -57.5(8)
C8 C4 C5 C6 66.3(8)
C3 C4 C5 C6 -175.0(7)
C4 C5 C6 C7 -145(3)
C9 C4 C8 O1A 159.3(7)
C5 C4 C8 O1A 38.0(8)
C3 C4 C8 O1A -80.0(8)
C9 C4 C8 O1B -168.3(8)
C5 C4 C8 O1B 70.3(9)
C3 C4 C8 O1B -47.6(8)
C9 C4 C8 N1 -7.8(7)
C5 C4 C8 N1 -129.2(5)
C3 C4 C8 N1 112.9(5)
C8 C4 C9 O2A -163.4(7)
C5 C4 C9 O2A -41.1(8)
C3 C4 C9 O2A 75.8(8)
C8 C4 C9 O2B 163.6(10)
C5 C4 C9 O2B -74.2(11)
C3 C4 C9 O2B 42.8(11)
C8 C4 C9 N2 6.2(6)
C5 C4 C9 N2 128.5(4)
C3 C4 C9 N2 -114.6(5)
C13B C12 C13A C14A -57.4(19)
N4 C12 C13A C14A 60.9(12)
C13B C12 C13A C15 59.9(19)
N4 C12 C13A C15 178.2(7)
N4 C12 C13B C14B 45(2)
C13A C12 C13B C14B 118(3)
N4 C12 C13B C15 -157.8(13)
C13A C12 C13B C15 -84(3)
C12 C13B C15 C13A 86(3)
C14B C13B C15 C13A -114(3)
C14A C13A C15 C13B 65(2)
C12 C13A C15 C13B -56.6(19)
N3 C10 N1 C8 177.3(4)
N2 C10 N1 C8 -3.5(6)
O1A C8 N1 C10 -160.4(7)
O1B C8 N1 C10 166.9(8)
C4 C8 N1 C10 6.5(6)
N1 C10 N2 C9 2.5(6)
N3 C10 N2 C9 -178.3(4)
O2A C9 N2 C10 165.8(7)
O2B C9 N2 C10 -162.7(10)
C4 C9 N2 C10 -4.1(6)
N1 C10 N3 C11 -172.0(4)
N2 C10 N3 C11 8.7(6)
O3 C11 N3 C10 -1.4(7)
N4 C11 N3 C10 178.6(4)
O3 C11 N4 C12 -1.5(9)
N3 C11 N4 C12 178.5(5)
C13B C12 N4 C11 131.5(14)
C13A C12 N4 C11 105.5(8)
